data_2003634
loop_
_publ_author_name
'Brown, S. D.'
'Burgess, J.'
'Fawcett, J.'
'Parsons, S. A.'
'Russell, D. R.'
'Waltham, E.'

_publ_section_title
;
 Three Polymorphic Forms of 2-Ethyl-3-hydroxy-4-pyranone (Ethyl Maltol)
;
_journal_issue 7
_journal_name_full 'Acta Crystallographica Section C'
_journal_page_first 1335
_journal_page_last 1338
_journal_paper_doi 10.1107/S010827019401423X
_journal_volume 51
_journal_year 1995
_chemical_compound_source 'see text'
_chemical_formula_sum 'C7 H8 O3'
_chemical_formula_weight 140.1
_space_group_IT_number 14
_symmetry_cell_setting monoclinic
_symmetry_space_group_name_Hall '-P 2yn'
_symmetry_space_group_name_H-M 'P 1 21/n 1'
_atom_type_scat_source IntTabC
_cell_angle_alpha 90
_cell_angle_beta 95.23(1)
_cell_angle_gamma 90
_cell_formula_units_Z 4
_cell_length_a 4.867(2)
_cell_length_b 6.895(2)
_cell_length_c 20.200(6)
_cell_measurement_reflns_used 30
_cell_measurement_temperature 293
_cell_measurement_theta_max 12.5
_cell_measurement_theta_min 6.9
_cell_volume 675.0(4)
_diffrn_measurement_device 'Siemens P4'
_diffrn_measurement_method \w
_diffrn_radiation_type MoK\a
_diffrn_radiation_wavelength 0.71073
_diffrn_reflns_av_R_equivalents 0.0389
_diffrn_reflns_limit_h_max 5
_diffrn_reflns_limit_h_min -1
_diffrn_reflns_limit_k_max 8
_diffrn_reflns_limit_k_min -1
_diffrn_reflns_limit_l_max 24
_diffrn_reflns_limit_l_min -23
_diffrn_reflns_number 1760
_diffrn_reflns_theta_max 25
_diffrn_standards_decay_% 1
_diffrn_standards_interval_count 100
_diffrn_standards_number 3
_exptl_absorpt_coefficient_mu 0.108
_exptl_absorpt_correction_type none
_exptl_crystal_colour colourless
_exptl_crystal_density_diffrn 1.379
_exptl_crystal_description block
_exptl_crystal_size_max 0.78
_exptl_crystal_size_mid 0.34
_exptl_crystal_size_min 0.17
_refine_diff_density_max 0.30
_refine_diff_density_min 0.24
_refine_ls_extinction_method none
_refine_ls_goodness_of_fit_obs 1.83
_refine_ls_hydrogen_treatment noref
_refine_ls_number_parameters 91
_refine_ls_number_reflns 715
_refine_ls_R_factor_obs 0.077
_refine_ls_shift/esd_max 0.005
_refine_ls_structure_factor_coef F
_refine_ls_weighting_details 'w = 1/[\s^2^(F)+0.0015F^2^]'
_refine_ls_weighting_scheme calc
_refine_ls_wR_factor_obs 0.104
_reflns_number_observed 715
_reflns_number_total 1100
_reflns_observed_criterion F>4\s(F)
_cod_data_source_file as1151.cif
_cod_data_source_block as1151a
_cod_depositor_comments
;
The following automatic conversions were performed:

'_refine_ls_weighting_scheme' value '1/[\s^2^(F)+0.0015F^2^]' was
changed to 'calc'. New tag '_refine_ls_weighting_details' was
created. The value of the new tag was set to 'w =
1/[\s^2^(F)+0.0015F^2^]'.

Automatic conversion script
Id: cif_fix_values 3143 2015-03-26 13:38:13Z robertas 
;
_cod_original_sg_symbol_H-M 'P 21/n'
_cod_database_code 2003634

loop_
_symmetry_equiv_pos_as_xyz
x,y,z
1/2+x,1/2-y,1/2+z
-x,-y,-z
1/2-x,1/2+y,1/2-z

loop_
_atom_site_label
_atom_site_fract_x
_atom_site_fract_y
_atom_site_fract_z
_atom_site_U_iso_or_equiv
O(1) .0753(9) .1371(5) .3406(2) 0.063(1)
O(2) .1946(8) .4397(5) .2573(2) 0.062(1)
O(3) -.3677(8) .5139(5) .3918(2) 0.062(1)
C(1) -.1863(16) .2443(9) .5070(2) 0.079(2)
C(2) -.3150(14) .1974(8) .4379(2) 0.064(2)
C(3) -.2333(2) .3404(7) .3875(2) 0.052(2)
C(4) -.0470(12) .3134(7) .3428(2) 0.049(2)
C(5) .0206(11) .4667(7) .2986(2) 0.048(2)
C(6) -.1167(12) .6457(7) .3070(2) 0.053(2)
C(7) -.3051(14) .6586(8) .3510(2) 0.064(2)
H(1) .1681 .1198 .3018 0.080
H(1A) -.2434 .1481 .5372 0.080
H(1B) .0112 .2439 .5079 0.080
H(1C) -.2477 .3698 .5200 0.080
H(2A) -.5124 .1953 .4375 0.080
H(2B) -.2561 .0707 .4255 0.080
H(6A) -.0754 .7569 .2811 0.080
H(7B) -.4039 .7784 .3537 0.080

loop_
_geom_angle_atom_site_label_1
_geom_angle_atom_site_label_2
_geom_angle_atom_site_label_3
_geom_angle
C(3) O(3) C(7) 118.2(4)
C(1) C(2) C(3) 111.9(5)
O(3) C(3) C(2) 112.0(4)
O(3) C(3) C(4) 121.1(4)
C(2) C(3) C(4) 126.9(5)
O(1) C(4) C(3) 118.0(4)
O(1) C(4) C(5) 120.8(4)
C(3) C(4) C(5) 121.3(4)
O(2) C(5) C(4) 120.6(4)
O(2) C(5) C(6) 124.1(4)
C(4) C(5) C(6) 115.2(4)
C(5) C(6) C(7) 119.7(5)
O(3) C(7) C(6) 124.4(5)

loop_
_geom_bond_atom_site_label_1
_geom_bond_atom_site_label_2
_geom_bond_site_symmetry_2
_geom_bond_distance
_geom_bond_publ_flag
O(1) C(4) . 1.356(6) yes
O(2) C(5) . 1.256(6) yes
O(3) C(3) . 1.370(6) yes
O(3) C(7) . 1.346(6) yes
C(1) C(2) . 1.512(7) yes
C(2) C(3) . 1.497(7) yes
C(3) C(4) . 1.349(7) yes
C(4) C(5) . 1.441(6) yes
C(5) C(6) . 1.421(7) yes
C(6) C(7) . 1.337(8) yes
O(1) O(2) 4_545 2.724(4) yes
